data_5910115
loop_
_publ_author_name
'P.-G. J\"onsson'

_publ_section_title 'Hydrogen bond studies. CXIII. The crystal structure of ethanol at 87 K'
_journal_coeditor_code A13077
_journal_name_full 'Acta Crystallogr.,Sect.B:Struct.Crystallogr.Cryst.Chem. '
_journal_page_first 232
_journal_page_last 235
_journal_paper_doi 10.1107/S0567740876002653
_journal_volume 32
_journal_year 1976
_chemical_formula_moiety 'C2 H6 O1'
_chemical_formula_sum 'C2 H6 O'
_chemical_name_systematic Ethanol
_space_group_IT_number 7
_symmetry_cell_setting monoclinic
_symmetry_Int_Tables_number 7
_symmetry_space_group_name_Hall 'P -2yc'
_symmetry_space_group_name_H-M 'P 1 c 1'
_audit_creation_date 1976-05-03
_audit_creation_method CSD-ConQuest-V1
_audit_update_record '   07-21-05   from reciprocal.net by Girish Upreti,Portland State University'
_cell_angle_alpha 90
_cell_angle_beta 102.2(1)
_cell_angle_gamma 90
_cell_formula_units_Z 4
_cell_length_a 5.377(4)
_cell_length_b 6.882(5)
_cell_length_c 8.255(8)
_cell_volume 298.6(4)
_diffrn_ambient_temperature 87
_exptl_crystal_density_diffrn 1.025
_refine_ls_R_factor_gt 0.028
_refine_ls_wR_factor_gt 0.028
_cod_original_cell_volume 298.573
_cod_original_sg_symbol_H-M 'P c'
_cod_original_formula_sum
;
C2 H6 O1
;
_cod_database_code 5910115

loop_
_symmetry_equiv_pos_site_id
_symmetry_equiv_pos_as_xyz
1 x,y,z
2 x,-y,1/2+z

loop_
_atom_site_label
_atom_site_type_symbol
_atom_site_fract_x
_atom_site_fract_y
_atom_site_fract_z
C1 C 0.00850 0.29870 0.14620
C2 C -0.39590 0.23130 -0.47830
C3 C -0.46650 0.25340 -0.31310
C4 C 0.21060 0.27710 0.04480
H1 H -0.04300 0.04400 0.17900
H2 H -0.10100 0.16600 -0.54100
H3 H -0.50200 0.14300 -0.55300
H4 H -0.42800 0.34200 -0.55300
H5 H -0.37000 0.35600 -0.25400
H6 H -0.44200 0.13100 -0.24300
H7 H -0.63900 0.28100 -0.32200
H8 H 0.02000 0.40400 0.21700
H9 H -0.16400 0.31500 0.06300
H10 H 0.17500 0.15900 -0.03900
H11 H 0.37900 0.24700 0.12100
H12 H 0.23500 0.39000 -0.01800
O1 O 0.00000 0.13490 0.25000
O2 O -0.13300 0.17850 -0.45250

loop_
_atom_type_symbol
_atom_type_radius_bond
C 0.68
H 0.23
O 0.68
